data_1508778
loop_
_publ_author_name
'Wong, Ying-Chieh'
'Tseng, Chen-Tso'
'Kao, Tzu-Ting'
'Yeh, Yu-Cheng'
'Shia, Kak-Shan'

_publ_section_title
;
 Tandem Cyclization of \a-Cyano \a-Alkynyl Aryl Ketones Induced by
 tert-Butyl Hydroperoxide and Tetrabutylammonium Iodide.
;
_journal_issue 23
_journal_name_full 'Organic letters'
_journal_page_first 6024
_journal_page_last 6027
_journal_paper_doi 10.1021/ol3028972
_journal_volume 14
_journal_year 2012
_chemical_formula_moiety 'C17 H18 Cl N O Si'
_chemical_formula_sum 'C17 H18 Cl N O Si'
_chemical_formula_weight 315.86
_chemical_name_systematic
;
 ?
;
_space_group_IT_number 14
_symmetry_cell_setting monoclinic
_symmetry_space_group_name_Hall '-P 2ybc'
_symmetry_space_group_name_H-M 'P 1 21/c 1'
_atom_sites_solution_hydrogens geom
_atom_sites_solution_primary direct
_atom_sites_solution_secondary difmap
_audit_creation_method SHELXL-97
_cell_angle_alpha 90.00
_cell_angle_beta 104.155(3)
_cell_angle_gamma 90.00
_cell_formula_units_Z 8
_cell_length_a 17.1290(12)
_cell_length_b 10.1809(6)
_cell_length_c 19.7805(10)
_cell_measurement_reflns_used 0
_cell_measurement_temperature 200(2)
_cell_measurement_theta_max 0
_cell_measurement_theta_min 0
_cell_volume 3344.8(4)
_computing_molecular_graphics 'Ortep-3 for Windows (Farrugia, 1997)'
_computing_publication_material 'WinGX publication routines (Farrugia, 1999)'
_computing_structure_refinement 'SHELXL-97 (Sheldrick, 1997)'
_computing_structure_solution 'SHELXS-86 (Sheldrick, 1986)'
_diffrn_ambient_temperature 200(2)
_diffrn_measured_fraction_theta_full 0.992
_diffrn_measured_fraction_theta_max 0.992
_diffrn_radiation_monochromator graphite
_diffrn_radiation_source 'fine-focus sealed tube'
_diffrn_radiation_type MoK\a
_diffrn_radiation_wavelength 0.71073
_diffrn_reflns_av_R_equivalents 0.0270
_diffrn_reflns_av_sigmaI/netI 0.0327
_diffrn_reflns_limit_h_max 16
_diffrn_reflns_limit_h_min -20
_diffrn_reflns_limit_k_max 12
_diffrn_reflns_limit_k_min -12
_diffrn_reflns_limit_l_max 23
_diffrn_reflns_limit_l_min -22
_diffrn_reflns_number 18471
_diffrn_reflns_theta_full 25.04
_diffrn_reflns_theta_max 25.04
_diffrn_reflns_theta_min 2.12
_exptl_absorpt_coefficient_mu 0.298
_exptl_absorpt_correction_T_max 0.9428
_exptl_absorpt_correction_T_min 0.9028
_exptl_absorpt_correction_type multi-scan
_exptl_crystal_colour colorless
_exptl_crystal_density_diffrn 1.255
_exptl_crystal_density_method 'not measured'
_exptl_crystal_description prism
_exptl_crystal_F_000 1328
_exptl_crystal_size_max 0.35
_exptl_crystal_size_mid 0.26
_exptl_crystal_size_min 0.20
_refine_diff_density_max 0.745
_refine_diff_density_min -0.254
_refine_diff_density_rms 0.078
_refine_ls_extinction_method none
_refine_ls_goodness_of_fit_ref 1.029
_refine_ls_hydrogen_treatment constr
_refine_ls_matrix_type full
_refine_ls_number_parameters 385
_refine_ls_number_reflns 5875
_refine_ls_number_restraints 0
_refine_ls_restrained_S_all 1.029
_refine_ls_R_factor_all 0.0928
_refine_ls_R_factor_gt 0.0763
_refine_ls_shift/su_max 0.002
_refine_ls_shift/su_mean 0.000
_refine_ls_structure_factor_coef Fsqd
_refine_ls_weighting_details 'calc w=1/[\s^2^(Fo^2^)+(0.1229P)^2^+6.5070P] where P=(Fo^2^+2Fc^2^)/3'
_refine_ls_weighting_scheme calc
_refine_ls_wR_factor_gt 0.2132
_refine_ls_wR_factor_ref 0.2286
_reflns_number_gt 4614
_reflns_number_total 5875
_reflns_threshold_expression >2sigma(I)
_cod_data_source_file ol3028972_si_002.cif
_cod_data_source_block a14028
_cod_original_cell_volume 3344.8(3)
_cod_original_sg_symbol_H-M 'P 21/c'
_cod_database_code 1508778

loop_
_symmetry_equiv_pos_as_xyz
'x, y, z'
'-x, y+1/2, -z+1/2'
'-x, -y, -z'
'x, -y-1/2, z-1/2'

loop_
_atom_site_label
_atom_site_type_symbol
_atom_site_fract_x
_atom_site_fract_y
_atom_site_fract_z
_atom_site_U_iso_or_equiv
_atom_site_adp_type
_atom_site_occupancy
_atom_site_symmetry_multiplicity
_atom_site_calc_flag
_atom_site_refinement_flags
C1 C 0.2725(2) 0.4691(4) 0.5828(2) 0.0368(9) Uani 1 1 d .
C2 C 0.2562(2) 0.4686(4) 0.50594(19) 0.0343(8) Uani 1 1 d .
C3 C 0.3348(2) 0.5156(4) 0.4896(2) 0.0395(9) Uani 1 1 d .
C4 C 0.3518(2) 0.6558(4) 0.50482(18) 0.0343(8) Uani 1 1 d .
C5 C 0.4316(2) 0.6991(5) 0.5225(2) 0.0433(10) Uani 1 1 d .
H5 H 0.4738 0.6395 0.5211 0.052 Uiso 1 1 calc R
C6 C 0.4493(2) 0.8275(5) 0.5419(2) 0.0484(11) Uani 1 1 d .
H6 H 0.5034 0.8576 0.5538 0.058 Uiso 1 1 calc R
C7 C 0.3869(3) 0.9115(5) 0.5437(2) 0.0482(11) Uani 1 1 d .
C8 C 0.3070(2) 0.8724(4) 0.5251(2) 0.0389(9) Uani 1 1 d .
H8 H 0.2655 0.9334 0.5267 0.047 Uiso 1 1 calc R
C9 C 0.2876(2) 0.7437(4) 0.50395(18) 0.0319(8) Uani 1 1 d .
C10 C 0.2019(2) 0.7001(4) 0.4776(2) 0.0342(8) Uani 1 1 d .
C11 C 0.1484(3) 0.9636(5) 0.4021(3) 0.0682(15) Uani 1 1 d .
H11A H 0.1673 0.9268 0.3631 0.102 Uiso 1 1 calc R
H11B H 0.1918 1.0143 0.4323 0.102 Uiso 1 1 calc R
H11C H 0.1022 1.0212 0.3839 0.102 Uiso 1 1 calc R
C12 C 0.0228(2) 0.7599(5) 0.3966(2) 0.0502(11) Uani 1 1 d .
H12A H 0.0021 0.6899 0.4214 0.075 Uiso 1 1 calc R
H12B H 0.0338 0.7243 0.3538 0.075 Uiso 1 1 calc R
H12C H -0.0173 0.8302 0.3846 0.075 Uiso 1 1 calc R
C13 C 0.0961(3) 0.8835(6) 0.5364(3) 0.0694(16) Uani 1 1 d .
H13A H 0.0627 0.9628 0.5277 0.104 Uiso 1 1 calc R
H13B H 0.1469 0.9033 0.5703 0.104 Uiso 1 1 calc R
H13C H 0.0675 0.8143 0.5549 0.104 Uiso 1 1 calc R
C14 C 0.1878(2) 0.5674(4) 0.4783(2) 0.0366(9) Uani 1 1 d .
C15 C 0.1099(2) 0.4897(4) 0.4600(2) 0.0456(10) Uani 1 1 d .
H15A H 0.0828 0.5008 0.4100 0.055 Uiso 1 1 calc R
H15B H 0.0730 0.5197 0.4883 0.055 Uiso 1 1 calc R
C16 C 0.1333(3) 0.3460(4) 0.4759(3) 0.0528(11) Uani 1 1 d .
H16A H 0.1256 0.3205 0.5221 0.063 Uiso 1 1 calc R
H16B H 0.1003 0.2875 0.4400 0.063 Uiso 1 1 calc R
C17 C 0.2220(3) 0.3376(4) 0.4751(2) 0.0456(10) Uani 1 1 d .
H17A H 0.2489 0.2633 0.5039 0.055 Uiso 1 1 calc R
H17B H 0.2284 0.3270 0.4270 0.055 Uiso 1 1 calc R
C18 C 0.2239(2) 0.3521(4) 0.1732(2) 0.0393(9) Uani 1 1 d .
C19 C 0.2414(2) 0.3563(4) 0.25017(19) 0.0331(8) Uani 1 1 d .
C20 C 0.1660(2) 0.4099(4) 0.26896(19) 0.0355(9) Uani 1 1 d .
C21 C 0.1497(2) 0.5488(4) 0.24925(18) 0.0320(8) Uani 1 1 d .
C22 C 0.0709(2) 0.5938(5) 0.2316(2) 0.0403(10) Uani 1 1 d .
H22 H 0.0286 0.5366 0.2358 0.048 Uiso 1 1 calc R
C23 C 0.0530(2) 0.7205(5) 0.2080(2) 0.0464(11) Uani 1 1 d .
H23 H -0.0010 0.7511 0.1958 0.056 Uiso 1 1 calc R
C24 C 0.1158(2) 0.8016(4) 0.2027(2) 0.0409(10) Uani 1 1 d .
C25 C 0.1960(2) 0.7603(4) 0.22173(18) 0.0336(8) Uani 1 1 d .
H25 H 0.2378 0.8189 0.2179 0.040 Uiso 1 1 calc R
C26 C 0.2143(2) 0.6334(4) 0.24619(18) 0.0290(8) Uani 1 1 d .
C27 C 0.2995(2) 0.5866(4) 0.2721(2) 0.0335(8) Uani 1 1 d .
C28 C 0.3569(3) 0.8533(4) 0.3398(2) 0.0471(10) Uani 1 1 d .
H28A H 0.4054 0.9016 0.3633 0.071 Uiso 1 1 calc R
H28B H 0.3288 0.8227 0.3745 0.071 Uiso 1 1 calc R
H28C H 0.3213 0.9113 0.3064 0.071 Uiso 1 1 calc R
C29 C 0.4061(3) 0.7586(6) 0.2081(2) 0.0615(13) Uani 1 1 d .
H29A H 0.4350 0.8425 0.2137 0.092 Uiso 1 1 calc R
H29B H 0.3550 0.7681 0.1729 0.092 Uiso 1 1 calc R
H29C H 0.4390 0.6912 0.1931 0.092 Uiso 1 1 calc R
C30 C 0.4790(2) 0.6369(4) 0.3497(2) 0.0442(10) Uani 1 1 d .
H30A H 0.5019 0.5729 0.3228 0.066 Uiso 1 1 calc R
H30B H 0.4659 0.5929 0.3896 0.066 Uiso 1 1 calc R
H30C H 0.5183 0.7068 0.3664 0.066 Uiso 1 1 calc R
C31 C 0.3115(2) 0.4534(4) 0.2740(2) 0.0365(9) Uani 1 1 d .
C32 C 0.3880(2) 0.3728(4) 0.2937(2) 0.0431(10) Uani 1 1 d .
H32A H 0.4145 0.3848 0.3437 0.052 Uiso 1 1 calc R
H32B H 0.4259 0.4003 0.2658 0.052 Uiso 1 1 calc R
C33 C 0.3639(3) 0.2300(5) 0.2789(3) 0.0569(12) Uani 1 1 d .
H33A H 0.3976 0.1715 0.3143 0.068 Uiso 1 1 calc R
H33B H 0.3695 0.2036 0.2322 0.068 Uiso 1 1 calc R
C34 C 0.2750(3) 0.2244(4) 0.2826(2) 0.0453(10) Uani 1 1 d .
H34A H 0.2467 0.1495 0.2553 0.054 Uiso 1 1 calc R
H34B H 0.2705 0.2170 0.3314 0.054 Uiso 1 1 calc R
N1 N 0.2861(2) 0.4713(4) 0.6425(2) 0.0536(10) Uani 1 1 d .
N2 N 0.2106(3) 0.3509(4) 0.1137(2) 0.0609(11) Uani 1 1 d .
O1 O 0.3793(2) 0.4408(3) 0.4699(2) 0.0695(11) Uani 1 1 d .
O2 O 0.12416(17) 0.3418(3) 0.29578(17) 0.0547(8) Uani 1 1 d .
Si1 Si 0.11757(6) 0.82708(11) 0.45337(5) 0.0346(3) Uani 1 1 d .
Si2 Si 0.38555(5) 0.70933(10) 0.29285(5) 0.0290(3) Uani 1 1 d .
Cl1 Cl 0.40794(9) 1.07329(15) 0.56965(10) 0.0877(5) Uani 1 1 d .
Cl2 Cl 0.09485(7) 0.96124(13) 0.17284(7) 0.0650(4) Uani 1 1 d .

loop_
_atom_site_aniso_label
_atom_site_aniso_U_11
_atom_site_aniso_U_22
_atom_site_aniso_U_33
_atom_site_aniso_U_23
_atom_site_aniso_U_13
_atom_site_aniso_U_12
C1 0.039(2) 0.032(2) 0.042(2) 0.0027(16) 0.0144(17) 0.0006(16)
C2 0.035(2) 0.034(2) 0.035(2) 0.0009(16) 0.0093(16) 0.0036(16)
C3 0.036(2) 0.045(2) 0.039(2) 0.0052(18) 0.0132(17) 0.0076(18)
C4 0.0284(19) 0.046(2) 0.0288(19) 0.0038(16) 0.0075(15) 0.0011(17)
C5 0.029(2) 0.067(3) 0.036(2) 0.0061(19) 0.0116(16) 0.005(2)
C6 0.027(2) 0.068(3) 0.047(2) 0.000(2) 0.0037(17) -0.013(2)
C7 0.040(2) 0.048(3) 0.054(3) -0.008(2) 0.0063(19) -0.014(2)
C8 0.032(2) 0.038(2) 0.043(2) -0.0022(17) 0.0025(16) -0.0023(17)
C9 0.0287(19) 0.038(2) 0.0284(18) 0.0045(15) 0.0060(14) 0.0002(16)
C10 0.0255(18) 0.034(2) 0.041(2) -0.0015(16) 0.0035(15) 0.0013(16)
C11 0.055(3) 0.054(3) 0.085(4) 0.027(3) -0.003(3) 0.000(2)
C12 0.036(2) 0.056(3) 0.052(3) -0.003(2) -0.0027(18) 0.005(2)
C13 0.056(3) 0.092(4) 0.055(3) -0.023(3) 0.004(2) 0.023(3)
C14 0.032(2) 0.034(2) 0.044(2) 0.0043(17) 0.0085(16) 0.0018(16)
C15 0.037(2) 0.037(2) 0.057(3) -0.0028(19) 0.0010(19) -0.0070(18)
C16 0.050(3) 0.038(2) 0.066(3) 0.005(2) 0.005(2) -0.011(2)
C17 0.054(3) 0.034(2) 0.048(2) 0.0013(18) 0.011(2) 0.0035(19)
C18 0.036(2) 0.033(2) 0.049(3) -0.0056(18) 0.0090(18) 0.0008(17)
C19 0.0284(19) 0.030(2) 0.039(2) -0.0032(16) 0.0040(15) -0.0037(15)
C20 0.0254(18) 0.043(2) 0.036(2) -0.0034(17) 0.0049(15) -0.0086(17)
C21 0.0218(17) 0.045(2) 0.0298(18) -0.0058(16) 0.0070(14) -0.0004(16)
C22 0.0225(19) 0.059(3) 0.041(2) -0.0042(19) 0.0123(16) -0.0020(18)
C23 0.0197(19) 0.069(3) 0.051(2) -0.006(2) 0.0075(16) 0.0108(19)
C24 0.030(2) 0.048(3) 0.043(2) 0.0043(18) 0.0072(17) 0.0152(18)
C25 0.0247(18) 0.040(2) 0.035(2) 0.0005(16) 0.0065(15) 0.0047(16)
C26 0.0215(17) 0.037(2) 0.0286(18) -0.0047(15) 0.0060(13) 0.0015(15)
C27 0.0208(17) 0.031(2) 0.045(2) 0.0031(16) 0.0009(15) -0.0007(15)
C28 0.043(2) 0.038(2) 0.054(3) -0.0069(19) -0.0007(19) 0.0061(19)
C29 0.043(3) 0.092(4) 0.053(3) 0.015(3) 0.018(2) -0.001(3)
C30 0.027(2) 0.038(2) 0.059(3) -0.0080(19) -0.0061(17) -0.0003(17)
C31 0.0212(18) 0.032(2) 0.052(2) -0.0067(17) 0.0004(16) -0.0008(15)
C32 0.029(2) 0.034(2) 0.060(3) -0.0050(18) 0.0004(18) 0.0059(17)
C33 0.041(2) 0.036(2) 0.085(3) -0.009(2) -0.001(2) 0.006(2)
C34 0.049(2) 0.034(2) 0.050(2) -0.0004(18) 0.0061(19) -0.0020(19)
N1 0.064(3) 0.055(2) 0.043(2) 0.0023(17) 0.0144(18) -0.0046(19)
N2 0.080(3) 0.057(3) 0.044(2) -0.0083(19) 0.012(2) 0.010(2)
O1 0.065(2) 0.053(2) 0.107(3) -0.0061(19) 0.055(2) 0.0121(17)
O2 0.0399(17) 0.059(2) 0.069(2) 0.0076(16) 0.0211(15) -0.0148(15)
Si1 0.0293(6) 0.0348(6) 0.0359(6) -0.0023(4) 0.0006(4) 0.0037(4)
Si2 0.0201(5) 0.0306(6) 0.0346(6) -0.0004(4) 0.0034(4) -0.0026(4)
Cl1 0.0567(8) 0.0643(9) 0.1362(14) -0.0373(9) 0.0125(8) -0.0282(7)
Cl2 0.0423(7) 0.0594(8) 0.0894(9) 0.0223(7) 0.0087(6) 0.0243(6)

loop_
_atom_type_symbol
_atom_type_description
_atom_type_scat_dispersion_real
_atom_type_scat_dispersion_imag
_atom_type_scat_source
C C 0.0033 0.0016 'International Tables Vol C Tables 4.2.6.8 and 6.1.1.4'
H H 0.0000 0.0000 'International Tables Vol C Tables 4.2.6.8 and 6.1.1.4'
N N 0.0061 0.0033 'International Tables Vol C Tables 4.2.6.8 and 6.1.1.4'
O O 0.0106 0.0060 'International Tables Vol C Tables 4.2.6.8 and 6.1.1.4'
Si Si 0.0817 0.0704 'International Tables Vol C Tables 4.2.6.8 and 6.1.1.4'
Cl Cl 0.1484 0.1585 'International Tables Vol C Tables 4.2.6.8 and 6.1.1.4'

loop_
_geom_angle_atom_site_label_1
_geom_angle_atom_site_label_2
_geom_angle_atom_site_label_3
_geom_angle
N1 C1 C2 178.8(4)
C1 C2 C17 111.9(3)
C1 C2 C3 105.1(3)
C17 C2 C3 117.3(3)
C1 C2 C14 107.4(3)
C17 C2 C14 104.2(3)
C3 C2 C14 110.6(3)
O1 C3 C4 124.6(4)
O1 C3 C2 121.8(4)
C4 C3 C2 113.5(3)
C5 C4 C9 120.9(4)
C5 C4 C3 119.3(4)
C9 C4 C3 119.8(3)
C6 C5 C4 120.4(4)
C6 C5 H5 119.8
C4 C5 H5 119.8
C7 C6 C5 118.6(4)
C7 C6 H6 120.7
C5 C6 H6 120.7
C6 C7 C8 122.5(4)
C6 C7 Cl1 119.4(3)
C8 C7 Cl1 118.1(4)
C7 C8 C9 119.8(4)
C7 C8 H8 120.1
C9 C8 H8 120.1
C8 C9 C4 117.7(3)
C8 C9 C10 121.6(3)
C4 C9 C10 120.6(3)
C14 C10 C9 116.6(3)
C14 C10 Si1 123.0(3)
C9 C10 Si1 120.2(3)
Si1 C11 H11A 109.5
Si1 C11 H11B 109.5
H11A C11 H11B 109.5
Si1 C11 H11C 109.5
H11A C11 H11C 109.5
H11B C11 H11C 109.5
Si1 C12 H12A 109.5
Si1 C12 H12B 109.5
H12A C12 H12B 109.5
Si1 C12 H12C 109.5
H12A C12 H12C 109.5
H12B C12 H12C 109.5
Si1 C13 H13A 109.5
Si1 C13 H13B 109.5
H13A C13 H13B 109.5
Si1 C13 H13C 109.5
H13A C13 H13C 109.5
H13B C13 H13C 109.5
C10 C14 C15 131.1(4)
C10 C14 C2 121.7(3)
C15 C14 C2 107.0(3)
C14 C15 C16 106.2(3)
C14 C15 H15A 110.5
C16 C15 H15A 110.5
C14 C15 H15B 110.5
C16 C15 H15B 110.5
H15A C15 H15B 108.7
C17 C16 C15 105.2(4)
C17 C16 H16A 110.7
C15 C16 H16A 110.7
C17 C16 H16B 110.7
C15 C16 H16B 110.7
H16A C16 H16B 108.8
C2 C17 C16 103.5(3)
C2 C17 H17A 111.1
C16 C17 H17A 111.1
C2 C17 H17B 111.1
C16 C17 H17B 111.1
H17A C17 H17B 109.0
N2 C18 C19 178.9(5)
C18 C19 C20 106.9(3)
C18 C19 C31 106.3(3)
C20 C19 C31 109.8(3)
C18 C19 C34 111.4(3)
C20 C19 C34 117.6(3)
C31 C19 C34 104.4(3)
O2 C20 C21 124.8(4)
O2 C20 C19 121.9(4)
C21 C20 C19 113.2(3)
C22 C21 C26 120.7(4)
C22 C21 C20 119.6(3)
C26 C21 C20 119.7(3)
C23 C22 C21 121.1(4)
C23 C22 H22 119.5
C21 C22 H22 119.5
C22 C23 C24 118.1(3)
C22 C23 H23 120.9
C24 C23 H23 120.9
C23 C24 C25 122.2(4)
C23 C24 Cl2 119.0(3)
C25 C24 Cl2 118.8(3)
C26 C25 C24 119.8(4)
C26 C25 H25 120.1
C24 C25 H25 120.1
C25 C26 C21 118.0(3)
C25 C26 C27 122.1(3)
C21 C26 C27 119.8(3)
C31 C27 C26 116.8(3)
C31 C27 Si2 122.8(3)
C26 C27 Si2 120.3(3)
Si2 C28 H28A 109.5
Si2 C28 H28B 109.5
H28A C28 H28B 109.5
Si2 C28 H28C 109.5
H28A C28 H28C 109.5
H28B C28 H28C 109.5
Si2 C29 H29A 109.5
Si2 C29 H29B 109.5
H29A C29 H29B 109.5
Si2 C29 H29C 109.5
H29A C29 H29C 109.5
H29B C29 H29C 109.5
Si2 C30 H30A 109.5
Si2 C30 H30B 109.5
H30A C30 H30B 109.5
Si2 C30 H30C 109.5
H30A C30 H30C 109.5
H30B C30 H30C 109.5
C27 C31 C32 131.2(3)
C27 C31 C19 121.8(3)
C32 C31 C19 107.0(3)
C31 C32 C33 107.0(3)
C31 C32 H32A 110.3
C33 C32 H32A 110.3
C31 C32 H32B 110.3
C33 C32 H32B 110.3
H32A C32 H32B 108.6
C32 C33 C34 104.5(3)
C32 C33 H33A 110.8
C34 C33 H33A 110.8
C32 C33 H33B 110.8
C34 C33 H33B 110.8
H33A C33 H33B 108.9
C19 C34 C33 102.8(3)
C19 C34 H34A 111.2
C33 C34 H34A 111.2
C19 C34 H34B 111.2
C33 C34 H34B 111.2
H34A C34 H34B 109.1
C13 Si1 C12 108.3(2)
C13 Si1 C11 113.1(3)
C12 Si1 C11 105.4(2)
C13 Si1 C10 106.7(2)
C12 Si1 C10 113.37(19)
C11 Si1 C10 110.0(2)
C29 Si2 C28 111.5(3)
C29 Si2 C30 109.0(2)
C28 Si2 C30 107.57(19)
C29 Si2 C27 106.8(2)
C28 Si2 C27 109.84(19)
C30 Si2 C27 112.11(18)

loop_
_geom_bond_atom_site_label_1
_geom_bond_atom_site_label_2
_geom_bond_distance
C1 N1 1.146(5)
C1 C2 1.477(5)
C2 C17 1.523(6)
C2 C3 1.535(5)
C2 C14 1.540(5)
C3 O1 1.208(5)
C3 C4 1.474(6)
C4 C5 1.397(5)
C4 C9 1.414(5)
C5 C6 1.375(6)
C5 H5 0.9500
C6 C7 1.376(6)
C6 H6 0.9500
C7 C8 1.386(6)
C7 Cl1 1.737(5)
C8 C9 1.390(6)
C8 H8 0.9500
C9 C10 1.501(5)
C10 C14 1.374(5)
C10 Si1 1.910(4)
C11 Si1 1.871(5)
C11 H11A 0.9800
C11 H11B 0.9800
C11 H11C 0.9800
C12 Si1 1.864(4)
C12 H12A 0.9800
C12 H12B 0.9800
C12 H12C 0.9800
C13 Si1 1.859(5)
C13 H13A 0.9800
C13 H13B 0.9800
C13 H13C 0.9800
C14 C15 1.516(5)
C15 C16 1.530(6)
C15 H15A 0.9900
C15 H15B 0.9900
C16 C17 1.527(6)
C16 H16A 0.9900
C16 H16B 0.9900
C17 H17A 0.9900
C17 H17B 0.9900
C18 N2 1.142(5)
C18 C19 1.480(6)
C19 C20 1.529(5)
C19 C31 1.537(5)
C19 C34 1.538(6)
C20 O2 1.209(5)
C20 C21 1.475(6)
C21 C22 1.387(5)
C21 C26 1.415(5)
C22 C23 1.380(6)
C22 H22 0.9500
C23 C24 1.381(6)
C23 H23 0.9500
C24 C25 1.396(5)
C24 Cl2 1.737(4)
C25 C26 1.388(5)
C25 H25 0.9500
C26 C27 1.501(5)
C27 C31 1.371(5)
C27 Si2 1.899(4)
C28 Si2 1.865(4)
C28 H28A 0.9800
C28 H28B 0.9800
C28 H28C 0.9800
C29 Si2 1.864(5)
C29 H29A 0.9800
C29 H29B 0.9800
C29 H29C 0.9800
C30 Si2 1.868(4)
C30 H30A 0.9800
C30 H30B 0.9800
C30 H30C 0.9800
C31 C32 1.514(5)
C32 C33 1.519(6)
C32 H32A 0.9900
C32 H32B 0.9900
C33 C34 1.542(6)
C33 H33A 0.9900
C33 H33B 0.9900
C34 H34A 0.9900
C34 H34B 0.9900
